data_7717593
loop_
_publ_author_name
'Kucheriv, Olesia I.'
'Haleliuk, Dmytro A.'
'Shova, Sergiu'
'Gural'skiy, Il'ya A.'

_publ_section_title
;
 Fine tuning of optical band gap in mixed halide aziridinium lead
 perovskites
;
_journal_name_full 'Dalton Transactions'
_journal_paper_doi 10.1039/D4DT02879A
_journal_year 2024
_chemical_formula_moiety 'Br0.042 I2.958 Pb, 4(C0.5 N0.25)'
_chemical_formula_sum 'C2 Br0.04 I2.96 N Pb'
_chemical_formula_weight 624.04
_space_group_crystal_system cubic
_space_group_IT_number 221
_space_group_name_Hall '-P 4 2 3'
_space_group_name_H-M_alt 'P m -3 m'
_atom_sites_solution_primary dual
_audit_creation_date 2024-08-21
_audit_creation_method
;
Olex2 1.5
(compiled 2024.02.16 svn.r378c4104 for OlexSys, GUI svn.r6928)
;
_audit_update_record
;
2024-10-12 deposited with the CCDC.	2024-11-27 downloaded from the CCDC.
;
_cell_angle_alpha 90
_cell_angle_beta 90
_cell_angle_gamma 90
_cell_formula_units_Z 1
_cell_length_a 6.35060(10)
_cell_length_b 6.35060(10)
_cell_length_c 6.35060(10)
_cell_measurement_reflns_used 1114
_cell_measurement_temperature 250.0(3)
_cell_measurement_theta_max 30.6180
_cell_measurement_theta_min 3.2060
_cell_volume 256.120(7)
_computing_cell_refinement 'CrysAlisPro 1.171.41.93a (Rigaku OD, 2020)'
_computing_data_collection 'CrysAlisPro 1.171.41.93a (Rigaku OD, 2020)'
_computing_data_reduction 'CrysAlisPro 1.171.41.93a (Rigaku OD, 2020)'
_computing_molecular_graphics 'Olex2 1.5 (Dolomanov et al., 2009)'
_computing_publication_material 'Olex2 1.5 (Dolomanov et al., 2009)'
_computing_structure_refinement 'SHELXL 2018/3 (Sheldrick, 2015)'
_computing_structure_solution 'SHELXT  (Sheldrick, 2015)'
_diffrn_ambient_environment N~2~
_diffrn_ambient_temperature 250.0(3)
_diffrn_detector 'Hybrid Pixel Array Detector'
_diffrn_detector_area_resol_mean 10.0000
_diffrn_detector_type HyPix
_diffrn_measured_fraction_theta_full 1.000
_diffrn_measured_fraction_theta_max 0.921
_diffrn_measurement_details
;
List of Runs (angles in degrees, time in seconds):

  # Type    Start    End  Width  t~exp~   \w     \q     \k     \f   Frames
#--------------------------------------------------------------------------
  1  \w    -23.00  19.00   0.50    5.00    --   -4.98 -99.00 150.00   84
  2  \w    -80.00   2.00   0.50    5.00    --   -4.98 -29.00-120.00  164
  3  \w     -9.00  17.00   0.50    5.00    --   -4.98 -99.00-180.00   52
;
_diffrn_measurement_device 'four-circle diffractometer'
_diffrn_measurement_device_type 'XtaLAB Synergy, Dualflex, HyPix'
_diffrn_measurement_method '\w scans'
_diffrn_orient_matrix_type 'CrysAlisPro convention (1999,Acta A55,543-557)'
_diffrn_orient_matrix_UB_11 0.0704448000
_diffrn_orient_matrix_UB_12 0.0757429000
_diffrn_orient_matrix_UB_13 -0.0421515000
_diffrn_orient_matrix_UB_21 -0.0865969000
_diffrn_orient_matrix_UB_22 0.0586472000
_diffrn_orient_matrix_UB_23 -0.0392735000
_diffrn_orient_matrix_UB_31 -0.0045345000
_diffrn_orient_matrix_UB_32 0.0574121000
_diffrn_orient_matrix_UB_33 0.0956583000
_diffrn_radiation_monochromator mirror
_diffrn_radiation_probe x-ray
_diffrn_radiation_type 'Mo K\a'
_diffrn_radiation_wavelength 0.71073
_diffrn_reflns_av_unetI/netI 0.0090
_diffrn_reflns_Laue_measured_fraction_full 1.000
_diffrn_reflns_Laue_measured_fraction_max 0.921
_diffrn_reflns_limit_h_max 8
_diffrn_reflns_limit_h_min -8
_diffrn_reflns_limit_k_max 8
_diffrn_reflns_limit_k_min -7
_diffrn_reflns_limit_l_max 8
_diffrn_reflns_limit_l_min -8
_diffrn_reflns_number 287
_diffrn_reflns_point_group_measured_fraction_full 1.000
_diffrn_reflns_point_group_measured_fraction_max 0.921
_diffrn_reflns_theta_full 25.242
_diffrn_reflns_theta_max 30.855
_diffrn_reflns_theta_min 3.208
_diffrn_source 'micro-focus sealed X-ray tube'
_diffrn_source_type 'PhotonJet (Mo) X-ray Source'
_exptl_absorpt_coefficient_mu 25.466
_exptl_absorpt_correction_T_max 1.00000
_exptl_absorpt_correction_T_min 0.24679
_exptl_absorpt_correction_type multi-scan
_exptl_absorpt_process_details
;
CrysAlisPro 1.171.41.93a (Rigaku Oxford Diffraction, 2020)
Empirical absorption correction using spherical harmonics,
implemented in SCALE3 ABSPACK scaling algorithm.
;
_exptl_crystal_colour black
_exptl_crystal_colour_primary black
_exptl_crystal_density_diffrn 4.046
_exptl_crystal_description block
_exptl_crystal_F_000 259
_exptl_crystal_size_max 0.8
_exptl_crystal_size_mid 0.5
_exptl_crystal_size_min 0.1
_refine_diff_density_max 0.890
_refine_diff_density_min -2.238
_refine_diff_density_rms 0.217
_refine_ls_extinction_method none
_refine_ls_goodness_of_fit_ref 1.132
_refine_ls_hydrogen_treatment undef
_refine_ls_matrix_type full
_refine_ls_number_parameters 9
_refine_ls_number_reflns 287
_refine_ls_number_restraints 2
_refine_ls_restrained_S_all 1.130
_refine_ls_R_factor_all 0.0302
_refine_ls_R_factor_gt 0.0300
_refine_ls_shift/su_max 0.000
_refine_ls_shift/su_mean 0.000
_refine_ls_structure_factor_coef Fsqd
_refine_ls_weighting_details 'w=1/[\s^2^(Fo^2^)+(0.0567P)^2^+0.7263P] where P=(Fo^2^+2Fc^2^)/3'
_refine_ls_weighting_scheme calc
_refine_ls_wR_factor_gt 0.0861
_refine_ls_wR_factor_ref 0.0861
_reflns_Friedel_coverage 0.000
_reflns_number_gt 286
_reflns_number_total 287
_reflns_threshold_expression 'I > 2\s(I)'
_twin_special_details
;
Component 2 rotated by -146.5987\% 
around [0.30 0.90 -0.30] (reciprocal) or [0.30 0.90 -0.30] (direct)
;
_cod_data_source_file d4dt02879a2.cif
_cod_data_source_block shs_18_ilgu_twin1_hklf4
_cod_original_cell_volume 256.120(12)
_cod_database_code 7717593
_shelx_shelxl_version_number 2018/3
_chemical_oxdiff_formula C2N1H6PbBr2I1
_chemical_oxdiff_usercomment HD29
_shelx_space_group_comment
;
The symmetry employed for this shelxl refinement is uniquely defined
by the following loop, which should always be used as a source of
symmetry information in preference to the above space-group names.
They are only intended as comments.
;
_shelx_estimated_absorpt_t_max 0.185
_shelx_estimated_absorpt_t_min 0.018
_olex2_refinement_description
;
1. Twinned data refinement
 Scales: 0.79059
 0.20941
2. Shared sites
{Br1, I1}
3. Restrained distances
 C1_$1-C1_$2
 1.45 with sigma of 0.02
 C1-N1_$3
 1.45 with sigma of 0.02
4. Uiso/Uaniso restraints and constraints
Uanis(Br1) = Uanis(I1)
Uiso(C1) = Uiso(N1)
5. Others
 Sof(I1)=0.0625*(1-FVAR(2))
 Sof(Br1)=0.0625*FVAR(2)
 Fixed Sof: C1(0.041675) N1(0.020825)
;
_olex2_submission_special_instructions 'No special instructions were received'
_oxdiff_exptl_absorpt_empirical_details
;
Empirical correction (ABSPACK) includes:
- Absorption correction using spherical harmonics
- Frame scaling
;
_oxdiff_exptl_absorpt_empirical_full_max 2.585
_oxdiff_exptl_absorpt_empirical_full_min 0.539
_oxdiff_twin_integration_method simultaneous
_oxdiff_twin_items 2

loop_
_space_group_symop_operation_xyz
'x, y, z'
'-x, -y, z'
'-x, y, -z'
'x, -y, -z'
'z, x, y'
'z, -x, -y'
'-z, -x, y'
'-z, x, -y'
'y, z, x'
'-y, z, -x'
'y, -z, -x'
'-y, -z, x'
'y, x, -z'
'-y, -x, -z'
'y, -x, z'
'-y, x, z'
'x, z, -y'
'-x, z, y'
'-x, -z, -y'
'x, -z, y'
'z, y, -x'
'z, -y, x'
'-z, y, x'
'-z, -y, -x'
'-x, -y, -z'
'x, y, -z'
'x, -y, z'
'-x, y, z'
'-z, -x, -y'
'-z, x, y'
'z, x, -y'
'z, -x, y'
'-y, -z, -x'
'y, -z, x'
'-y, z, x'
'y, z, -x'
'-y, -x, z'
'y, x, z'
'-y, x, -z'
'y, -x, -z'
'-x, -z, y'
'x, -z, -y'
'x, z, y'
'-x, z, -y'
'-z, -y, x'
'-z, y, -x'
'z, -y, -x'
'z, y, x'

loop_
_atom_site_label
_atom_site_type_symbol
_atom_site_fract_x
_atom_site_fract_y
_atom_site_fract_z
_atom_site_U_iso_or_equiv
_atom_site_adp_type
_atom_site_occupancy
_atom_site_site_symmetry_order
_atom_site_calc_flag
_atom_site_refinement_flags_posn
_atom_site_refinement_flags_adp
_atom_site_refinement_flags_occupancy
_atom_site_disorder_assembly
_atom_site_disorder_group
Pb1 Pb 0.500000 0.500000 0.500000 0.0219(4) Uani 1 48 d S T P . .
Br1 Br 0.000000 0.500000 0.500000 0.0671(10) Uani 0.01(3) 16 d S T P A 1
I1 I 0.000000 0.500000 0.500000 0.0671(10) Uani 0.99(3) 16 d S T P A 2
C1 C 0.000000 -0.114(3) 0.000000 0.10(3) Uiso 0.3334 8 d DS . P . .
N1 N 0.000000 -0.194(6) 0.000000 0.10(3) Uiso 0.1666 8 d S . P . .

loop_
_atom_site_aniso_label
_atom_site_aniso_U_11
_atom_site_aniso_U_22
_atom_site_aniso_U_33
_atom_site_aniso_U_23
_atom_site_aniso_U_13
_atom_site_aniso_U_12
Pb1 0.0219(4) 0.0219(4) 0.0219(4) 0.000 0.000 0.000
Br1 0.0161(8) 0.0926(14) 0.0926(14) 0.000 0.000 0.000
I1 0.0161(8) 0.0926(14) 0.0926(14) 0.000 0.000 0.000

loop_
_atom_type_symbol
_atom_type_description
_atom_type_scat_dispersion_real
_atom_type_scat_dispersion_imag
_atom_type_scat_source
Br Br -0.2901 2.4595 'International Tables Vol C Tables 4.2.6.8 and 6.1.1.4'
C C 0.0033 0.0016 'International Tables Vol C Tables 4.2.6.8 and 6.1.1.4'
I I -0.4742 1.8119 'International Tables Vol C Tables 4.2.6.8 and 6.1.1.4'
N N 0.0061 0.0033 'International Tables Vol C Tables 4.2.6.8 and 6.1.1.4'
Pb Pb -3.3944 10.1111 'International Tables Vol C Tables 4.2.6.8 and 6.1.1.4'

loop_
_geom_angle_atom_site_label_1
_geom_angle_atom_site_label_2
_geom_angle_atom_site_label_3
_geom_angle
_geom_angle_site_symmetry_1
_geom_angle_site_symmetry_3
_geom_angle_publ_flag
Br1 Pb1 Br1 90.0 9_556 . ?
Br1 Pb1 Br1 90.0 5 9 ?
Br1 Pb1 Br1 180.0 5 5_565 ?
Br1 Pb1 Br1 180.0 . 1_655 ?
Br1 Pb1 Br1 90.0 . 5_565 ?
Br1 Pb1 Br1 90.0 1_655 5_565 ?
Br1 Pb1 Br1 90.0 1_655 9 ?
Br1 Pb1 Br1 90.0 1_655 5 ?
Br1 Pb1 Br1 90.0 5_565 9 ?
Br1 Pb1 Br1 90.0 9_556 5_565 ?
Br1 Pb1 Br1 90.0 9_556 5 ?
Br1 Pb1 Br1 90.0 9_556 1_655 ?
Br1 Pb1 Br1 90.0 . 5 ?
Br1 Pb1 Br1 180.0 9_556 9 ?
Br1 Pb1 Br1 90.0 . 9 ?
I1 Pb1 Br1 90.0 . 9 ?
I1 Pb1 Br1 180.0 . 1_655 ?
I1 Pb1 Br1 90.0 . 5_565 ?
I1 Pb1 Br1 90.0 . 5 ?
Pb1 Br1 Pb1 180.0 1_455 . ?
Pb1 I1 Pb1 180.0 1_455 . ?
C1 C1 C1 45.0 18 25 ?
C1 C1 C1 60.000(1) 18 9 ?
C1 C1 C1 60.000(1) 8 9 ?
C1 C1 C1 45.0 9 25 ?
C1 C1 C1 90.002(1) 33 9 ?
C1 C1 C1 60.000(1) 18 33 ?
C1 C1 C1 90.000(1) 8 18 ?
C1 C1 C1 45.0 8 25 ?
C1 C1 C1 60.000(1) 8 33 ?
C1 C1 C1 45.001(1) 33 25 ?
C1 C1 N1 14.6(11) 8 6 ?
C1 C1 N1 69.1(7) 18 33 ?
C1 C1 N1 45.0 8 25 ?
C1 C1 N1 14.6(11) 9 9 ?
C1 C1 N1 69.1(7) 33 5 ?
C1 C1 N1 104.6(11) 18 6 ?
C1 C1 N1 69.1(7) 18 9 ?
C1 C1 N1 104.6(11) 33 9 ?
C1 C1 N1 104.6(11) 8 5 ?
C1 C1 N1 14.6(11) 33 33 ?
C1 C1 N1 104.6(11) 9 33 ?
C1 C1 N1 69.1(7) 9 6 ?
C1 C1 N1 69.1(7) 8 9 ?
C1 C1 N1 45.001(1) 33 25 ?
C1 C1 N1 0.0 25 25 ?
C1 C1 N1 69.1(7) 8 33 ?
C1 C1 N1 69.1(7) 9 5 ?
C1 C1 N1 69.1(7) 33 6 ?
C1 C1 N1 45.0 18 25 ?
C1 C1 N1 14.6(11) 18 5 ?
C1 C1 N1 45.001(1) 9 25 ?
N1 C1 C1 180.0 . 25 ?
N1 C1 C1 59.6(11) 6 25 ?
N1 C1 C1 59.6(11) 5 25 ?
N1 C1 C1 134.999(2) . 9 ?
N1 C1 C1 59.6(11) 33 25 ?
N1 C1 C1 134.999(3) . 33 ?
N1 C1 C1 135.0 . 8 ?
N1 C1 C1 135.0 . 18 ?
N1 C1 C1 59.6(11) 9 25 ?
N1 C1 N1 75.2(10) 9 5 ?
N1 C1 N1 119(2) 6 5 ?
N1 C1 N1 59.6(11) 33 25 ?
N1 C1 N1 120.4(11) . 33 ?
N1 C1 N1 120.4(11) . 5 ?
N1 C1 N1 120.4(11) . 6 ?
N1 C1 N1 59.6(11) 5 25 ?
N1 C1 N1 75.2(10) 6 9 ?
N1 C1 N1 75.2(10) 33 5 ?
N1 C1 N1 119(2) 33 9 ?
N1 C1 N1 120.4(11) . 9 ?
N1 C1 N1 75.2(10) 6 33 ?
N1 C1 N1 180.0 . 25 ?
N1 C1 N1 59.6(11) 9 25 ?
N1 C1 N1 59.6(11) 6 25 ?
C1 N1 C1 30.4(11) . 18 ?
C1 N1 C1 30.4(11) 18 25 ?
C1 N1 C1 30.4(11) 33 25 ?
C1 N1 C1 30.4(11) . 33 ?
C1 N1 C1 41.9(15) 18 9 ?
C1 N1 C1 61(2) 33 9 ?
C1 N1 C1 30.4(11) 8 25 ?
C1 N1 C1 30.4(11) . 9 ?
C1 N1 C1 30.4(11) . 8 ?
C1 N1 C1 41.9(15) 8 9 ?
C1 N1 C1 41.9(15) 8 33 ?
C1 N1 C1 61(2) 8 18 ?
C1 N1 C1 30.4(11) 9 25 ?
C1 N1 C1 0.0 . 25 ?
C1 N1 C1 41.9(15) 18 33 ?
C1 N1 N1 52.4(5) 8 33 ?
C1 N1 N1 45.000(3) . 9 ?
C1 N1 N1 52.4(5) 33 6 ?
C1 N1 N1 45.000(2) . 5 ?
C1 N1 N1 14.6(11) 8 6 ?
C1 N1 N1 52.4(5) 18 33 ?
C1 N1 N1 45.0 . 6 ?
C1 N1 N1 52.4(5) 9 6 ?
C1 N1 N1 14.6(11) 18 5 ?
C1 N1 N1 52.4(5) 18 9 ?
C1 N1 N1 75.4(11) 33 9 ?
C1 N1 N1 75.4(11) 9 33 ?
C1 N1 N1 14.6(11) 9 9 ?
C1 N1 N1 45.000(2) . 33 ?
C1 N1 N1 14.6(11) 33 33 ?
C1 N1 N1 75.4(11) 18 6 ?
C1 N1 N1 52.4(5) 33 5 ?
C1 N1 N1 75.4(11) 8 5 ?
C1 N1 N1 52.4(5) 9 5 ?
C1 N1 N1 52.4(5) 8 9 ?
N1 N1 C1 45.000(2) 5 25 ?
N1 N1 C1 45.0 6 25 ?
N1 N1 C1 45.000(2) 9 25 ?
N1 N1 C1 45.000(2) 33 25 ?
N1 N1 N1 60.0 33 5 ?
N1 N1 N1 90.000(3) 6 5 ?
N1 N1 N1 90.001(2) 33 9 ?
N1 N1 N1 60.0 9 5 ?
N1 N1 N1 60.0 6 33 ?
N1 N1 N1 60.000(2) 6 9 ?

loop_
_geom_bond_atom_site_label_1
_geom_bond_atom_site_label_2
_geom_bond_distance
_geom_bond_site_symmetry_2
_geom_bond_publ_flag
Pb1 Br1 3.17530(5) 9_556 ?
Pb1 Br1 3.17530(5) . ?
Pb1 Br1 3.17530(5) 1_655 ?
Pb1 Br1 3.17530(5) 5 ?
Pb1 Br1 3.17530(5) 9 ?
Pb1 Br1 3.17530(5) 5_565 ?
Pb1 I1 3.17530(5) . ?
C1 C1 1.02(2) 18 ?
C1 C1 1.45(3) 25 ?
C1 C1 1.02(2) 33 ?
C1 C1 1.02(2) 8 ?
C1 C1 1.02(2) 9 ?
C1 N1 1.43(3) 6 ?
C1 N1 1.43(3) 9 ?
C1 N1 1.96(4) 25 ?
C1 N1 0.51(5) . ?
C1 N1 1.43(3) 33 ?
C1 N1 1.43(3) 5 ?
N1 N1 1.74(6) 6 ?
N1 N1 1.74(6) 33 ?
N1 N1 1.74(6) 5 ?
N1 N1 1.74(6) 9 ?

loop_
_geom_torsion_atom_site_label_1
_geom_torsion_atom_site_label_2
_geom_torsion_atom_site_label_3
_geom_torsion_atom_site_label_4
_geom_torsion
_geom_torsion_site_symmetry_1
_geom_torsion_site_symmetry_2
_geom_torsion_site_symmetry_3
_geom_torsion_site_symmetry_4
_geom_torsion_publ_flag
C1 C1 N1 C1 180.000(5) 18 . . 8 ?
C1 C1 N1 C1 0(100) 18 . . 25 ?
C1 C1 N1 C1 180.0 9 . . 33 ?
C1 C1 N1 C1 -90.000(3) 9 . . 8 ?
C1 C1 N1 C1 0(100) 8 . . 25 ?
C1 C1 N1 C1 90.000(3) 33 . . 8 ?
C1 C1 N1 C1 -90.000(2) 18 . . 9 ?
C1 C1 N1 C1 90.000(3) 9 . . 18 ?
C1 C1 N1 C1 0(100) 9 . . 25 ?
C1 C1 N1 C1 -90.000(4) 8 . . 33 ?
C1 C1 N1 C1 90.000(2) 18 . . 33 ?
C1 C1 N1 C1 180.000(6) 8 . . 18 ?
C1 C1 N1 C1 90.000(3) 8 . . 9 ?
C1 C1 N1 C1 -90.000(3) 33 . . 18 ?
C1 C1 N1 C1 180.0 33 . . 9 ?
C1 C1 N1 C1 0(100) 33 . . 25 ?
C1 C1 N1 N1 90.000(3) 18 . . 33 ?
C1 C1 N1 N1 180.000(5) 18 . . 6 ?
C1 C1 N1 N1 0.000(2) 18 . . 5 ?
C1 C1 N1 N1 180.0 9 . . 33 ?
C1 C1 N1 N1 180.000(8) 8 . . 5 ?
C1 C1 N1 N1 0.0 33 . . 33 ?
C1 C1 N1 N1 90.000(2) 9 . . 5 ?
C1 C1 N1 N1 180.0 33 . . 9 ?
C1 C1 N1 N1 0.0 9 . . 9 ?
C1 C1 N1 N1 90.000(2) 33 . . 6 ?
C1 C1 N1 N1 -90.000(3) 8 . . 33 ?
C1 C1 N1 N1 90.000(5) 8 . . 9 ?
C1 C1 N1 N1 -90.000(2) 33 . . 5 ?
C1 C1 N1 N1 -90.000(1) 18 . . 9 ?
C1 C1 N1 N1 0.000(2) 8 . . 6 ?
C1 C1 N1 N1 -90.000(2) 9 . . 6 ?
N1 C1 N1 C1 0.0 6 . . 8 ?
N1 C1 N1 C1 -90.000(1) 5 . . 9 ?
N1 C1 N1 C1 0(100) 6 . . 25 ?
N1 C1 N1 C1 90.000(3) 33 . . 8 ?
N1 C1 N1 C1 180.0 33 . . 9 ?
N1 C1 N1 C1 180.000(3) 5 . . 8 ?
N1 C1 N1 C1 0(100) 9 . . 25 ?
N1 C1 N1 C1 0.0 33 . . 33 ?
N1 C1 N1 C1 0.000(3) 5 . . 18 ?
N1 C1 N1 C1 180.0 9 . . 33 ?
N1 C1 N1 C1 0.0 9 . . 9 ?
N1 C1 N1 C1 90.000(3) 9 . . 18 ?
N1 C1 N1 C1 0(100) 33 . . 25 ?
N1 C1 N1 C1 0(100) 5 . . 25 ?
N1 C1 N1 C1 -90.000(3) 6 . . 33 ?
N1 C1 N1 C1 90.0 5 . . 33 ?
N1 C1 N1 C1 -90.000(3) 33 . . 18 ?
N1 C1 N1 C1 -90.000(3) 9 . . 8 ?
N1 C1 N1 C1 90.000(3) 6 . . 9 ?
N1 C1 N1 C1 180.000(6) 6 . . 18 ?
N1 C1 N1 N1 -90.000(2) 9 . . 6 ?
N1 C1 N1 N1 90.000(2) 5 . . 33 ?
N1 C1 N1 N1 180.000(4) 5 . . 6 ?
N1 C1 N1 N1 -90.000(2) 33 . . 5 ?
N1 C1 N1 N1 180.000(6) 6 . . 5 ?
N1 C1 N1 N1 90.000(5) 6 . . 9 ?
N1 C1 N1 N1 180.0 9 . . 33 ?
N1 C1 N1 N1 180.0 33 . . 9 ?
N1 C1 N1 N1 90.000(2) 33 . . 6 ?
N1 C1 N1 N1 90.000(2) 9 . . 5 ?
N1 C1 N1 N1 -90.000(0) 5 . . 9 ?
N1 C1 N1 N1 -90.000(2) 6 . . 33 ?

loop_
_twin_individual_id
_twin_individual_mass_fraction_refined
_oxdiff_twin_reflns_isolated
_oxdiff_twin_reflns_overlapped
_twin_individual_twin_lattice_type
_twin_individual_twin_matrix_11
_twin_individual_twin_matrix_12
_twin_individual_twin_matrix_13
_twin_individual_twin_matrix_21
_twin_individual_twin_matrix_22
_twin_individual_twin_matrix_23
_twin_individual_twin_matrix_31
_twin_individual_twin_matrix_32
_twin_individual_twin_matrix_33
1 0.79059 855 454 ref 1.0000 0.0000 0.0000 0.0000 1.0000 0.0000 0.0000 0.0000 1.0000
2 0.20941 840 454 nmt -0.6675 0.3345 -0.6656 0.6675 0.6659 -0.3347 0.3308 -0.6677 -0.6680
